data_1567409
loop_
_publ_author_name
'Crace, Ethan'
'Su, Alexander'
'Karunadasa, Hemamala I.'

_publ_section_title
;
 Reliably obtaining white light from layered halide perovskites at room
 temperature
;
_journal_name_full 'Chemical Science'
_journal_paper_doi 10.1039/D2SC02381D
_journal_year 2022
_chemical_formula_moiety 'Cl4 Pb, C5 H11 N3'
_chemical_formula_sum 'C5 H11 Cl4 N3 Pb'
_chemical_formula_weight 462.16
_space_group_crystal_system monoclinic
_space_group_IT_number 14
_space_group_name_Hall '-P 2ybc'
_space_group_name_H-M_alt 'P 1 21/c 1'
_atom_sites_solution_hydrogens geom
_atom_sites_solution_primary dual
_audit_creation_date 2021-03-31
_audit_creation_method
;
Olex2 1.3
(compiled 2020.11.12 svn.r5f609507 for OlexSys, GUI svn.r6272)
;
_audit_update_record
;
2022-04-27 deposited with the CCDC.	2022-08-01 downloaded from the CCDC.
;
_cell_angle_alpha 90
_cell_angle_beta 106.608(2)
_cell_angle_gamma 90
_cell_formula_units_Z 4
_cell_length_a 9.7314(4)
_cell_length_b 11.3143(4)
_cell_length_c 11.5207(5)
_cell_measurement_reflns_used 6251
_cell_measurement_temperature 300
_cell_measurement_theta_max 28.24
_cell_measurement_theta_min 2.83
_cell_volume 1215.56(9)
_computing_cell_refinement 'SAINT V8.38A (Bruker, 2018)'
_computing_data_reduction 'SAINT V8.38A (Bruker, 2018)'
_computing_molecular_graphics 'Olex2 1.3 (Dolomanov et al., 2009)'
_computing_publication_material 'Olex2 1.3 (Dolomanov et al., 2009)'
_computing_structure_refinement 'XL  (Sheldrick, 2008)'
_computing_structure_solution 'SHELXT  (Sheldrick, 2015)'
_diffrn_ambient_temperature 300.15
_diffrn_detector 'Bruker Photon II'
_diffrn_detector_area_resol_mean 7.3910
_diffrn_detector_type 'CMOS area detector'
_diffrn_measured_fraction_theta_full 0.999
_diffrn_measured_fraction_theta_max 0.998
_diffrn_measurement_device 'four-circle diffractometer'
_diffrn_measurement_device_type 'D8 Venture'
_diffrn_measurement_method '\w and \f scans'
_diffrn_radiation_collimation 'focusing mirrors'
_diffrn_radiation_monochromator 'mirror optics'
_diffrn_radiation_probe x-ray
_diffrn_radiation_type MoK\a
_diffrn_radiation_wavelength 0.71073
_diffrn_reflns_av_unetI/netI 0.0300
_diffrn_reflns_Laue_measured_fraction_full 0.999
_diffrn_reflns_Laue_measured_fraction_max 0.998
_diffrn_reflns_limit_h_max 12
_diffrn_reflns_limit_h_min -12
_diffrn_reflns_limit_k_max 15
_diffrn_reflns_limit_k_min 0
_diffrn_reflns_limit_l_max 15
_diffrn_reflns_limit_l_min 0
_diffrn_reflns_number 4837
_diffrn_reflns_point_group_measured_fraction_full 0.999
_diffrn_reflns_point_group_measured_fraction_max 0.998
_diffrn_reflns_theta_full 25.242
_diffrn_reflns_theta_max 28.319
_diffrn_reflns_theta_min 2.578
_diffrn_source 'microfocus sealed X-ray tube'
_diffrn_source_current 1.0
_diffrn_source_power 0.05
_diffrn_source_type 'Incoatec I\ms'
_diffrn_source_voltage 50.0
_diffrn_standards_number 0
_exptl_absorpt_coefficient_mu 14.721
_exptl_absorpt_correction_T_max 0.431128
_exptl_absorpt_correction_T_min 0.228460
_exptl_absorpt_correction_type multi-scan
_exptl_absorpt_process_details
;
 TWINABS-2012/1 (Bruker,2012) was used for absorption correction.

Final HKLF 4 output contains 46179 reflections, Rint = 0.0634
 (25055 with I > 3sig(I), Rint = 0.0504)
;
_exptl_crystal_colour 'clear light brown'
_exptl_crystal_colour_lustre clear
_exptl_crystal_colour_modifier light
_exptl_crystal_colour_primary brown
_exptl_crystal_density_diffrn 2.525
_exptl_crystal_description plate
_exptl_crystal_F_000 848
_exptl_crystal_preparation
;
 'Crystals were prepared by dissolving precursors in 6M HCl 
  at 100C and cooling the solution to room temperature 
  at a rate of 2C/hr.'
;
_exptl_crystal_recrystallization_method
"'Large crystals are light brown plates. Smaller crystals   or fragments of larger crystals appear colorless under   the microscope.'"
_exptl_crystal_size_max 0.2
_exptl_crystal_size_mid 0.11
_exptl_crystal_size_min 0.03
_refine_diff_density_max 1.993
_refine_diff_density_min -1.928
_refine_diff_density_rms 0.276
_refine_ls_extinction_method none
_refine_ls_goodness_of_fit_ref 1.163
_refine_ls_hydrogen_treatment constr
_refine_ls_matrix_type full
_refine_ls_number_parameters 120
_refine_ls_number_reflns 4837
_refine_ls_number_restraints 0
_refine_ls_restrained_S_all 1.163
_refine_ls_R_factor_all 0.0479
_refine_ls_R_factor_gt 0.0380
_refine_ls_shift/su_max 0.000
_refine_ls_shift/su_mean 0.000
_refine_ls_structure_factor_coef Fsqd
_refine_ls_weighting_details 'w=1/[\s^2^(Fo^2^)+(0.0601P)^2^+9.5365P] where P=(Fo^2^+2Fc^2^)/3'
_refine_ls_weighting_scheme calc
_refine_ls_wR_factor_gt 0.1186
_refine_ls_wR_factor_ref 0.1267
_reflns_Friedel_coverage 0.000
_reflns_number_gt 4225
_reflns_number_total 4837
_reflns_threshold_expression 'I > 2\s(I)'
_cod_data_source_file d2sc02381d2.cif
_cod_data_source_block twin4_a_CCDC1
_cod_database_code 1567409
_shelx_shelxl_version_number 2018/3
_shelx_space_group_comment
;
The symmetry employed for this shelxl refinement is uniquely defined
by the following loop, which should always be used as a source of
symmetry information in preference to the above space-group names.
They are only intended as comments.
;
_olex2_refinement_description
;
1. Twinned data refinement
 Scales: 0.7776
 0.2224
2.a Secondary CH2 refined with riding coordinates:
 C00A(H00D,H00E), C00C(H00G,H00H)
2.b Aromatic/amide H refined with riding coordinates:
 N007(H007), N008(H008), C00B(H00F), C00D(H00I)
2.c Idealised Me refined as rotating group:
 N006(H00A,H00B,H00C)
;
_olex2_exptl_crystal_mounting_method
;
 'Crystals were seperated from the mother liquor in paratone oil and placed
  on a kapton loop using the paratone to adhere the crystal to the loop.'
;
_olex2_submission_special_instructions 'No special instructions were received'

loop_
_space_group_symop_operation_xyz
'x, y, z'
'-x, y+1/2, -z+1/2'
'-x, -y, -z'
'x, -y-1/2, z-1/2'

loop_
_atom_site_label
_atom_site_type_symbol
_atom_site_fract_x
_atom_site_fract_y
_atom_site_fract_z
_atom_site_U_iso_or_equiv
_atom_site_adp_type
_atom_site_occupancy
_atom_site_site_symmetry_order
_atom_site_calc_flag
_atom_site_refinement_flags_posn
_atom_site_refinement_flags_adp
_atom_site_refinement_flags_occupancy
_atom_site_disorder_assembly
_atom_site_disorder_group
Pb01 Pb 0.51696(4) 0.29073(3) 0.23072(3) 0.02316(13) Uani 1 1 d . . . . .
Cl02 Cl 0.5451(3) 0.0432(2) 0.2334(2) 0.0357(6) Uani 1 1 d . . . . .
Cl03 Cl 0.4877(4) 0.2680(3) 0.4555(2) 0.0360(6) Uani 1 1 d . . . . .
Cl04 Cl 0.2065(4) 0.2463(2) 0.1327(3) 0.0345(6) Uani 1 1 d . . . . .
Cl05 Cl 0.8084(3) 0.3232(3) 0.3466(3) 0.0380(6) Uani 1 1 d . . . . .
N006 N 0.2769(11) 0.4921(10) 0.4752(9) 0.036(2) Uani 1 1 d . . . . .
H00A H 0.334894 0.532365 0.442338 0.044 Uiso 1 1 calc R U . . .
H00B H 0.322638 0.428946 0.513544 0.044 Uiso 1 1 calc R U . . .
H00C H 0.250325 0.538076 0.527737 0.044 Uiso 1 1 calc R U . . .
N007 N -0.1692(11) 0.5686(9) 0.1669(9) 0.035(2) Uani 1 1 d . . . . .
H007 H -0.193206 0.627913 0.203515 0.042 Uiso 1 1 calc R U . . .
N008 N -0.0468(11) 0.4321(9) 0.1177(9) 0.038(2) Uani 1 1 d . . . . .
H008 H 0.023531 0.386697 0.116199 0.045 Uiso 1 1 calc R U . . .
C009 C -0.0409(13) 0.5186(11) 0.1964(11) 0.034(2) Uani 1 1 d . . . . .
C00A C 0.0846(14) 0.5561(11) 0.2977(12) 0.042(3) Uani 1 1 d . . . . .
H00D H 0.054536 0.616689 0.344857 0.050 Uiso 1 1 calc R U . . .
H00E H 0.156863 0.590114 0.264684 0.050 Uiso 1 1 calc R U . . .
C00B C -0.2577(14) 0.5118(12) 0.0694(11) 0.042(3) Uani 1 1 d . . . . .
H00F H -0.353299 0.529603 0.031269 0.051 Uiso 1 1 calc R U . . .
C00C C 0.1489(13) 0.4541(10) 0.3793(11) 0.038(3) Uani 1 1 d . . . . .
H00G H 0.078423 0.422509 0.415871 0.045 Uiso 1 1 calc R U . . .
H00H H 0.175148 0.391836 0.331822 0.045 Uiso 1 1 calc R U . . .
C00D C -0.1809(15) 0.4260(12) 0.0397(11) 0.043(3) Uani 1 1 d . . . . .
H00I H -0.213023 0.371890 -0.022974 0.052 Uiso 1 1 calc R U . . .

loop_
_atom_site_aniso_label
_atom_site_aniso_U_11
_atom_site_aniso_U_22
_atom_site_aniso_U_33
_atom_site_aniso_U_23
_atom_site_aniso_U_13
_atom_site_aniso_U_12
Pb01 0.0280(2) 0.0217(2) 0.02052(19) -0.00107(13) 0.00813(14) -0.00059(13)
Cl02 0.0446(15) 0.0219(12) 0.0385(13) -0.0001(10) 0.0084(12) 0.0004(10)
Cl03 0.0470(18) 0.0394(13) 0.0260(12) 0.0014(10) 0.0177(13) 0.0014(12)
Cl04 0.0329(16) 0.0351(15) 0.0363(15) 0.0017(10) 0.0113(13) 0.0032(10)
Cl05 0.0294(13) 0.0392(14) 0.0466(15) 0.0014(12) 0.0129(12) -0.0043(11)
N006 0.031(5) 0.043(5) 0.032(5) 0.001(4) 0.003(4) 0.003(4)
N007 0.038(5) 0.028(5) 0.036(5) -0.002(4) 0.006(4) 0.010(4)
N008 0.044(6) 0.033(5) 0.042(5) 0.002(4) 0.022(5) 0.013(4)
C009 0.033(6) 0.032(6) 0.034(5) 0.003(4) 0.007(4) -0.002(5)
C00A 0.036(6) 0.030(6) 0.050(7) 0.003(5) -0.003(5) -0.002(5)
C00B 0.033(6) 0.043(7) 0.039(6) -0.002(5) -0.008(5) 0.006(5)
C00C 0.035(6) 0.035(6) 0.037(6) 0.004(5) 0.002(5) -0.005(5)
C00D 0.055(8) 0.040(6) 0.028(5) -0.004(5) -0.001(5) -0.003(6)

loop_
_atom_type_symbol
_atom_type_description
_atom_type_scat_dispersion_real
_atom_type_scat_dispersion_imag
_atom_type_scat_source
C C 0.0033 0.0016 'International Tables Vol C Tables 4.2.6.8 and 6.1.1.4'
H H 0.0000 0.0000 'International Tables Vol C Tables 4.2.6.8 and 6.1.1.4'
Cl Cl 0.1484 0.1585 'International Tables Vol C Tables 4.2.6.8 and 6.1.1.4'
N N 0.0061 0.0033 'International Tables Vol C Tables 4.2.6.8 and 6.1.1.4'
Pb Pb -3.3944 10.1111 'International Tables Vol C Tables 4.2.6.8 and 6.1.1.4'

loop_
_geom_angle_atom_site_label_1
_geom_angle_atom_site_label_2
_geom_angle_atom_site_label_3
_geom_angle
_geom_angle_site_symmetry_1
_geom_angle_site_symmetry_3
_geom_angle_publ_flag
Cl02 Pb01 Cl02 167.97(2) . 2_655 ?
Cl02 Pb01 Cl03 77.47(8) . 4_565 ?
Cl02 Pb01 Cl03 112.12(7) 2_655 4_565 ?
Cl02 Pb01 Cl04 85.44(8) . . ?
Cl03 Pb01 Cl02 86.05(8) . . ?
Cl03 Pb01 Cl02 82.92(8) . 2_655 ?
Cl03 Pb01 Cl03 159.37(7) . 4_565 ?
Cl03 Pb01 Cl04 88.50(10) . . ?
Cl03 Pb01 Cl05 85.72(10) . . ?
Cl04 Pb01 Cl02 89.45(8) . 2_655 ?
Cl04 Pb01 Cl03 77.99(9) . 4_565 ?
Cl05 Pb01 Cl02 91.49(9) . 2_655 ?
Cl05 Pb01 Cl02 92.49(9) . . ?
Cl05 Pb01 Cl03 107.11(9) . 4_565 ?
Cl05 Pb01 Cl04 173.98(9) . . ?
Pb01 Cl02 Pb01 159.24(12) . 2_645 ?
H00A N006 H00B 109.5 . . ?
H00A N006 H00C 109.5 . . ?
H00B N006 H00C 109.5 . . ?
C00C N006 H00A 109.5 . . ?
C00C N006 H00B 109.5 . . ?
C00C N006 H00C 109.5 . . ?
C009 N007 H007 125.1 . . ?
C009 N007 C00B 109.7(10) . . ?
C00B N007 H007 125.1 . . ?
C009 N008 H008 125.2 . . ?
C009 N008 C00D 109.6(10) . . ?
C00D N008 H008 125.2 . . ?
N007 C009 N008 106.6(10) . . ?
N007 C009 C00A 125.6(12) . . ?
N008 C009 C00A 127.8(12) . . ?
C009 C00A H00D 109.2 . . ?
C009 C00A H00E 109.2 . . ?
C009 C00A C00C 111.9(10) . . ?
H00D C00A H00E 107.9 . . ?
C00C C00A H00D 109.2 . . ?
C00C C00A H00E 109.2 . . ?
N007 C00B H00F 126.7 . . ?
C00D C00B N007 106.7(11) . . ?
C00D C00B H00F 126.7 . . ?
N006 C00C C00A 110.8(10) . . ?
N006 C00C H00G 109.5 . . ?
N006 C00C H00H 109.5 . . ?
C00A C00C H00G 109.5 . . ?
C00A C00C H00H 109.5 . . ?
H00G C00C H00H 108.1 . . ?
N008 C00D H00I 126.3 . . ?
C00B C00D N008 107.3(11) . . ?
C00B C00D H00I 126.3 . . ?

loop_
_geom_bond_atom_site_label_1
_geom_bond_atom_site_label_2
_geom_bond_distance
_geom_bond_site_symmetry_2
_geom_bond_publ_flag
Pb01 Cl02 2.814(3) . ?
Pb01 Cl02 2.973(3) 2_655 ?
Pb01 Cl03 3.172(3) 4_565 ?
Pb01 Cl03 2.697(3) . ?
Pb01 Cl04 2.950(3) . ?
Pb01 Cl05 2.792(3) . ?
N006 H00A 0.8900 . ?
N006 H00B 0.8900 . ?
N006 H00C 0.8900 . ?
N006 C00C 1.473(14) . ?
N007 H007 0.8600 . ?
N007 C009 1.324(15) . ?
N007 C00B 1.365(15) . ?
N008 H008 0.8600 . ?
N008 C009 1.324(15) . ?
N008 C00D 1.359(16) . ?
C009 C00A 1.489(17) . ?
C00A H00D 0.9700 . ?
C00A H00E 0.9700 . ?
C00A C00C 1.507(16) . ?
C00B H00F 0.9300 . ?
C00B C00D 1.328(19) . ?
C00C H00G 0.9700 . ?
C00C H00H 0.9700 . ?
C00D H00I 0.9300 . ?

loop_
_geom_torsion_atom_site_label_1
_geom_torsion_atom_site_label_2
_geom_torsion_atom_site_label_3
_geom_torsion_atom_site_label_4
_geom_torsion
_geom_torsion_site_symmetry_1
_geom_torsion_site_symmetry_2
_geom_torsion_site_symmetry_3
_geom_torsion_site_symmetry_4
_geom_torsion_publ_flag
N007 C009 C00A C00C 127.9(14) . . . . ?
N007 C00B C00D N008 -0.7(15) . . . . ?
N008 C009 C00A C00C -53.3(18) . . . . ?
C009 N007 C00B C00D -0.1(16) . . . . ?
C009 N008 C00D C00B 1.3(15) . . . . ?
C009 C00A C00C N006 177.2(11) . . . . ?
C00B N007 C009 N008 0.9(14) . . . . ?
C00B N007 C009 C00A 179.8(12) . . . . ?
C00D N008 C009 N007 -1.3(14) . . . . ?
C00D N008 C009 C00A 179.8(12) . . . . ?

loop_
_twin_individual_id
_twin_individual_mass_fraction_refined
1 0.7776
2 0.2224
